data_7062299
loop_
_publ_author_name
'Yarahmadi, Sana'
'Jokar, Elham'
'Shamsi, Zahra'
'Nahieh, Dalia'
'Moosavi, Mehrnoosh'
'Fereidoonnezhad, Masood'
'Shahsavari, Hamid R.'

_publ_section_title
;
 Synthesis of a half-sandwich complex of ruthenium(ii) with a nonsymmetric
 bis-nitrogen donor ligand: biological investigations
;
_journal_issue 13
_journal_name_full 'New Journal of Chemistry'
_journal_page_first 6266
_journal_page_last 6274
_journal_paper_doi 10.1039/D2NJ06075B
_journal_volume 47
_journal_year 2023
_chemical_formula_moiety 'C19 H22 Cl N4 O Ru, Cl'
_chemical_formula_sum 'C19 H22 Cl2 N4 O Ru'
_chemical_formula_weight 494.37
_space_group_crystal_system monoclinic
_space_group_IT_number 14
_space_group_name_Hall '-P 2yn'
_space_group_name_H-M_alt 'P 1 21/n 1'
_atom_sites_solution_hydrogens mixed
_atom_sites_solution_primary dual
_atom_sites_solution_secondary difmap
_audit_creation_method SHELXL-2018/1
_audit_update_record
;
2022-11-30 deposited with the CCDC.	2023-02-20 downloaded from the CCDC.
;
_cell_angle_alpha 90
_cell_angle_beta 102.052(2)
_cell_angle_gamma 90
_cell_formula_units_Z 4
_cell_length_a 11.9611(6)
_cell_length_b 13.8587(6)
_cell_length_c 11.9663(6)
_cell_measurement_reflns_used 9945
_cell_measurement_temperature 100(2)
_cell_measurement_theta_max 27.13
_cell_measurement_theta_min 2.28
_cell_volume 1939.88(16)
_computing_cell_refinement 'SAINT (Bruker, 2016)'
_computing_data_collection 'APEX3 (Bruker, 2018)'
_computing_data_reduction 'SAINT (Bruker, 2016)'
_computing_molecular_graphics 'Mercury (CCDC, 2018)'
_computing_publication_material 'SHELXL-2018/3 (Sheldrick, 2015b)'
_computing_structure_refinement 'SHELXL-2018/3 (Sheldrick, 2015b)'
_computing_structure_solution 'SHELXT (Sheldrick, 2015a)'
_diffrn_ambient_temperature 100(2)
_diffrn_measured_fraction_theta_full 1.000
_diffrn_measured_fraction_theta_max 0.996
_diffrn_measurement_device '\k--geometry diffractometer'
_diffrn_measurement_device_type 'Bruker Photon II cmos'
_diffrn_measurement_method '\w and \f scans'
_diffrn_radiation_monochromator 'multilayer mirror'
_diffrn_radiation_type MoK\a
_diffrn_radiation_wavelength 0.71073
_diffrn_reflns_av_R_equivalents 0.0427
_diffrn_reflns_av_unetI/netI 0.0290
_diffrn_reflns_Laue_measured_fraction_full 1.000
_diffrn_reflns_Laue_measured_fraction_max 0.996
_diffrn_reflns_limit_h_max 15
_diffrn_reflns_limit_h_min -15
_diffrn_reflns_limit_k_max 17
_diffrn_reflns_limit_k_min -17
_diffrn_reflns_limit_l_max 15
_diffrn_reflns_limit_l_min -13
_diffrn_reflns_number 21686
_diffrn_reflns_point_group_measured_fraction_full 1.000
_diffrn_reflns_point_group_measured_fraction_max 0.996
_diffrn_reflns_theta_full 25.242
_diffrn_reflns_theta_max 27.180
_diffrn_reflns_theta_min 2.278
_diffrn_source 'microfocus sealed tube'
_diffrn_source_type 'Incoatec I\mS 3.0'
_exptl_absorpt_coefficient_mu 1.101
_exptl_absorpt_correction_T_max 0.976
_exptl_absorpt_correction_T_min 0.754
_exptl_absorpt_correction_type multi-scan
_exptl_absorpt_process_details
; 
Krause, L., Herbst-Irmer, R., Sheldrick, G. M. & Stalke, D. (2015). 
J. Appl.Cryst. 48, 3-10. 
;
_exptl_crystal_colour red
_exptl_crystal_density_diffrn 1.693
_exptl_crystal_description block
_exptl_crystal_F_000 1000
_exptl_crystal_size_max 0.272
_exptl_crystal_size_mid 0.220
_exptl_crystal_size_min 0.022
_refine_diff_density_max 0.568
_refine_diff_density_min -0.613
_refine_diff_density_rms 0.083
_refine_ls_extinction_method none
_refine_ls_goodness_of_fit_ref 1.005
_refine_ls_hydrogen_treatment constr
_refine_ls_matrix_type full
_refine_ls_number_parameters 244
_refine_ls_number_reflns 4305
_refine_ls_number_restraints 0
_refine_ls_restrained_S_all 1.005
_refine_ls_R_factor_all 0.0339
_refine_ls_R_factor_gt 0.0266
_refine_ls_shift/su_max 0.001
_refine_ls_shift/su_mean 0.000
_refine_ls_structure_factor_coef Fsqd
_refine_ls_weighting_details 'w=1/[\s^2^(Fo^2^)+(0.0250P)^2^+2.9000P] where P=(Fo^2^+2Fc^2^)/3'
_refine_ls_weighting_scheme calc
_refine_ls_wR_factor_gt 0.0598
_refine_ls_wR_factor_ref 0.0641
_reflns_Friedel_coverage 0.000
_reflns_number_gt 3739
_reflns_number_total 4305
_reflns_threshold_expression 'I > 2\s(I)'
_cod_data_source_file d2nj06075b2.cif
_cod_data_source_block 19216a
_cod_depositor_comments 'Adding full bibliography for 7062299.cif.'
_cod_original_sg_symbol_H-M 'P 21/n'
_cod_database_code 7062299
_shelx_space_group_comment
; 
The symmetry employed for this shelxl refinement is uniquely defined 
by the following loop, which should always be used as a source of 
symmetry information in preference to the above space-group names. 
They are only intended as comments. 
;
_shelx_estimated_absorpt_t_min 0.754
_shelx_estimated_absorpt_t_max 0.976

loop_
_space_group_symop_operation_xyz
'x, y, z'
'-x+1/2, y+1/2, -z+1/2'
'-x, -y, -z'
'x-1/2, -y-1/2, z-1/2'

loop_
_atom_site_label
_atom_site_type_symbol
_atom_site_fract_x
_atom_site_fract_y
_atom_site_fract_z
_atom_site_U_iso_or_equiv
_atom_site_adp_type
_atom_site_occupancy
_atom_site_site_symmetry_order
_atom_site_calc_flag
_atom_site_refinement_flags_posn
_atom_site_refinement_flags_adp
_atom_site_refinement_flags_occupancy
_atom_site_disorder_assembly
_atom_site_disorder_group
Ru1 Ru 0.43402(2) 0.71032(2) 0.21588(2) 0.01245(6) Uani 1 1 d . . . . .
Cl1 Cl 0.59138(5) 0.81980(5) 0.27163(6) 0.02284(14) Uani 1 1 d . . . . .
O1 O 0.60267(15) 0.53877(12) 0.60475(15) 0.0201(4) Uani 1 1 d . . . . .
N1 N 0.45127(17) 0.69577(14) 0.39312(17) 0.0144(4) Uani 1 1 d . . . . .
N2 N 0.54082(17) 0.60980(14) 0.55735(17) 0.0159(4) Uani 1 1 d . . . . .
N3 N 0.67593(18) 0.51845(15) 0.40997(18) 0.0192(4) Uani 1 1 d . . . . .
N4 N 0.55790(17) 0.60382(14) 0.25720(17) 0.0152(4) Uani 1 1 d . . . . .
C1 C 0.3933(2) 0.74864(17) 0.4556(2) 0.0160(5) Uani 1 1 d . . . . .
H1 H 0.340375 0.795722 0.418951 0.019 Uiso 1 1 calc R U . . .
C2 C 0.4093(2) 0.73576(18) 0.5734(2) 0.0176(5) Uani 1 1 d . . . . .
C3 C 0.4843(2) 0.66532(18) 0.6223(2) 0.0176(5) Uani 1 1 d . . . . .
H3 H 0.497294 0.654935 0.702425 0.021 Uiso 1 1 calc R U . . .
C4 C 0.52734(19) 0.62955(16) 0.4432(2) 0.0137(4) Uani 1 1 d . . . . .
C5 C 0.5918(2) 0.57890(16) 0.3685(2) 0.0146(5) Uani 1 1 d . . . . .
C6 C 0.7279(2) 0.47630(18) 0.3330(2) 0.0198(5) Uani 1 1 d . . . . .
H6 H 0.788384 0.432151 0.359503 0.024 Uiso 1 1 calc R U . . .
C7 C 0.6969(2) 0.49462(18) 0.2172(2) 0.0199(5) Uani 1 1 d . . . . .
H7 H 0.733227 0.462840 0.164119 0.024 Uiso 1 1 calc R U . . .
C8 C 0.6106(2) 0.56124(18) 0.1820(2) 0.0183(5) Uani 1 1 d . . . . .
H8 H 0.588487 0.577042 0.103199 0.022 Uiso 1 1 calc R U . . .
C9 C 0.3448(2) 0.7943(2) 0.6450(2) 0.0247(6) Uani 1 1 d . . . . .
H9A H 0.370130 0.861615 0.646892 0.037 Uiso 1 1 d R U . . .
H9B H 0.359549 0.768421 0.722972 0.037 Uiso 1 1 d R U . . .
H9C H 0.262719 0.790918 0.611949 0.037 Uiso 1 1 d R U . . .
C10 C 0.26080(19) 0.64682(17) 0.1601(2) 0.0150(5) Uani 1 1 d . . . . .
C11 C 0.3326(2) 0.62067(17) 0.0844(2) 0.0166(5) Uani 1 1 d . . . . .
H11 H 0.343250 0.554188 0.070330 0.020 Uiso 1 1 calc R U . . .
C12 C 0.3889(2) 0.69017(18) 0.0291(2) 0.0176(5) Uani 1 1 d . . . . .
H12 H 0.433577 0.669816 -0.023509 0.021 Uiso 1 1 calc R U . . .
C13 C 0.3791(2) 0.78912(18) 0.0514(2) 0.0177(5) Uani 1 1 d . . . . .
C14 C 0.3095(2) 0.81738(18) 0.1305(2) 0.0174(5) Uani 1 1 d . . . . .
H14 H 0.302460 0.883760 0.147680 0.021 Uiso 1 1 calc R U . . .
C15 C 0.25182(19) 0.74770(17) 0.1828(2) 0.0149(5) Uani 1 1 d . . . . .
H15 H 0.205868 0.768000 0.234290 0.018 Uiso 1 1 calc R U . . .
C16 C 0.1991(2) 0.56799(17) 0.2102(2) 0.0168(5) Uani 1 1 d . . . . .
H16 H 0.254135 0.513646 0.233077 0.020 Uiso 1 1 calc R U . . .
C17 C 0.1552(2) 0.59875(19) 0.3156(2) 0.0229(5) Uani 1 1 d . . . . .
H17A H 0.104265 0.654438 0.296691 0.034 Uiso 1 1 d R U . . .
H17B H 0.220003 0.616364 0.376889 0.034 Uiso 1 1 d R U . . .
H17C H 0.113119 0.545227 0.341116 0.034 Uiso 1 1 d R U . . .
C18 C 0.1017(2) 0.5310(2) 0.1158(2) 0.0249(6) Uani 1 1 d . . . . .
H18A H 0.049748 0.584297 0.087317 0.037 Uiso 1 1 d R U . . .
H18B H 0.059680 0.480253 0.146589 0.037 Uiso 1 1 d R U . . .
H18C H 0.133475 0.504676 0.052987 0.037 Uiso 1 1 d R U . . .
C19 C 0.4459(2) 0.8619(2) -0.0004(2) 0.0246(6) Uani 1 1 d . . . . .
H19A H 0.513594 0.830895 -0.018492 0.037 Uiso 1 1 d R U . . .
H19B H 0.469757 0.914554 0.053977 0.037 Uiso 1 1 d R U . . .
H19C H 0.397960 0.887714 -0.070522 0.037 Uiso 1 1 d R U . . .
Cl2 Cl 0.62175(5) 0.63442(4) 0.90260(5) 0.01828(12) Uani 1 1 d . . . . .

loop_
_atom_site_aniso_label
_atom_site_aniso_U_11
_atom_site_aniso_U_22
_atom_site_aniso_U_33
_atom_site_aniso_U_23
_atom_site_aniso_U_13
_atom_site_aniso_U_12
Ru1 0.01300(10) 0.01169(9) 0.01374(10) 0.00076(7) 0.00528(7) 0.00083(7)
Cl1 0.0212(3) 0.0205(3) 0.0279(3) 0.0006(2) 0.0077(3) -0.0068(2)
O1 0.0205(9) 0.0190(9) 0.0199(9) 0.0038(7) 0.0023(7) 0.0020(7)
N1 0.0136(9) 0.0146(9) 0.0156(9) -0.0003(8) 0.0047(8) -0.0021(7)
N2 0.0148(10) 0.0157(10) 0.0166(10) 0.0001(8) 0.0019(8) -0.0016(8)
N3 0.0179(10) 0.0195(10) 0.0205(11) 0.0019(9) 0.0045(8) 0.0035(8)
N4 0.0154(10) 0.0154(9) 0.0162(10) -0.0001(8) 0.0065(8) 0.0005(8)
C1 0.0159(11) 0.0159(11) 0.0169(11) -0.0027(9) 0.0051(9) -0.0010(9)
C2 0.0150(11) 0.0219(12) 0.0165(11) -0.0037(9) 0.0047(9) -0.0030(9)
C3 0.0180(12) 0.0216(12) 0.0144(11) -0.0018(10) 0.0059(10) -0.0032(10)
C4 0.0129(11) 0.0130(10) 0.0152(11) 0.0007(9) 0.0033(9) -0.0014(9)
C5 0.0145(11) 0.0134(11) 0.0162(11) 0.0008(9) 0.0036(9) -0.0011(9)
C6 0.0166(12) 0.0184(12) 0.0253(13) 0.0018(10) 0.0065(10) 0.0045(9)
C7 0.0202(12) 0.0192(12) 0.0228(13) -0.0008(10) 0.0101(10) 0.0032(10)
C8 0.0192(12) 0.0196(12) 0.0180(12) -0.0001(10) 0.0084(10) 0.0015(10)
C9 0.0222(13) 0.0331(15) 0.0200(12) -0.0036(11) 0.0076(11) 0.0049(11)
C10 0.0113(11) 0.0184(11) 0.0142(11) 0.0018(9) -0.0003(9) 0.0008(9)
C11 0.0177(12) 0.0163(11) 0.0146(11) -0.0033(9) 0.0007(9) 0.0015(9)
C12 0.0184(12) 0.0242(13) 0.0107(11) 0.0003(9) 0.0041(9) 0.0037(10)
C13 0.0167(11) 0.0206(12) 0.0161(11) 0.0086(10) 0.0041(9) 0.0056(10)
C14 0.0173(12) 0.0164(11) 0.0181(12) 0.0030(9) 0.0031(10) 0.0040(9)
C15 0.0107(10) 0.0176(11) 0.0160(11) -0.0010(9) 0.0022(9) 0.0028(9)
C16 0.0160(11) 0.0156(11) 0.0194(12) 0.0015(9) 0.0048(10) 0.0000(9)
C17 0.0231(13) 0.0229(13) 0.0259(13) 0.0015(11) 0.0122(11) -0.0048(10)
C18 0.0220(13) 0.0249(13) 0.0279(14) -0.0007(11) 0.0052(11) -0.0044(11)
C19 0.0254(14) 0.0251(13) 0.0262(14) 0.0093(11) 0.0122(11) 0.0040(11)
Cl2 0.0208(3) 0.0195(3) 0.0160(3) 0.0008(2) 0.0070(2) 0.0008(2)

loop_
_atom_type_symbol
_atom_type_description
_atom_type_scat_dispersion_real
_atom_type_scat_dispersion_imag
_atom_type_scat_source
C C 0.0033 0.0016 'International Tables Vol C Tables 4.2.6.8 and 6.1.1.4'
H H 0.0000 0.0000 'International Tables Vol C Tables 4.2.6.8 and 6.1.1.4'
N N 0.0061 0.0033 'International Tables Vol C Tables 4.2.6.8 and 6.1.1.4'
O O 0.0106 0.0060 'International Tables Vol C Tables 4.2.6.8 and 6.1.1.4'
Cl Cl 0.1484 0.1585 'International Tables Vol C Tables 4.2.6.8 and 6.1.1.4'
Ru Ru -1.2594 0.8363 'International Tables Vol C Tables 4.2.6.8 and 6.1.1.4'

loop_
_geom_angle_atom_site_label_1
_geom_angle_atom_site_label_2
_geom_angle_atom_site_label_3
_geom_angle
_geom_angle_site_symmetry_1
_geom_angle_site_symmetry_3
_geom_angle_publ_flag
N4 Ru1 N1 77.07(8) . . ?
N4 Ru1 C11 91.66(8) . . ?
N1 Ru1 C11 126.95(8) . . ?
N4 Ru1 C15 147.48(8) . . ?
N1 Ru1 C15 95.13(8) . . ?
C11 Ru1 C15 67.65(9) . . ?
N4 Ru1 C14 166.26(8) . . ?
N1 Ru1 C14 116.67(8) . . ?
C11 Ru1 C14 80.05(9) . . ?
C15 Ru1 C14 37.38(9) . . ?
N4 Ru1 C12 99.38(8) . . ?
N1 Ru1 C12 164.69(8) . . ?
C11 Ru1 C12 37.79(9) . . ?
C15 Ru1 C12 79.81(9) . . ?
C14 Ru1 C12 67.39(9) . . ?
N4 Ru1 C10 111.36(8) . . ?
N1 Ru1 C10 98.89(8) . . ?
C11 Ru1 C10 37.70(9) . . ?
C15 Ru1 C10 37.85(9) . . ?
C14 Ru1 C10 68.20(9) . . ?
C12 Ru1 C10 68.25(9) . . ?
N4 Ru1 C13 128.56(8) . . ?
N1 Ru1 C13 152.82(8) . . ?
C11 Ru1 C13 67.80(9) . . ?
C15 Ru1 C13 68.04(9) . . ?
C14 Ru1 C13 37.97(9) . . ?
C12 Ru1 C13 37.01(9) . . ?
C10 Ru1 C13 81.02(9) . . ?
N4 Ru1 Cl1 84.49(6) . . ?
N1 Ru1 Cl1 82.76(5) . . ?
C11 Ru1 Cl1 148.41(7) . . ?
C15 Ru1 Cl1 126.33(6) . . ?
C14 Ru1 Cl1 96.80(7) . . ?
C12 Ru1 Cl1 111.94(7) . . ?
C10 Ru1 Cl1 164.07(6) . . ?
C13 Ru1 Cl1 90.30(7) . . ?
C1 N1 C4 120.5(2) . . ?
C1 N1 Ru1 123.96(16) . . ?
C4 N1 Ru1 115.56(15) . . ?
O1 N2 C3 119.0(2) . . ?
O1 N2 C4 121.9(2) . . ?
C3 N2 C4 119.0(2) . . ?
C5 N3 C6 116.2(2) . . ?
C8 N4 C5 117.6(2) . . ?
C8 N4 Ru1 124.47(17) . . ?
C5 N4 Ru1 117.88(16) . . ?
N1 C1 C2 121.1(2) . . ?
N1 C1 H1 119.4 . . ?
C2 C1 H1 119.4 . . ?
C3 C2 C1 117.5(2) . . ?
C3 C2 C9 120.5(2) . . ?
C1 C2 C9 121.9(2) . . ?
N2 C3 C2 121.0(2) . . ?
N2 C3 H3 119.5 . . ?
C2 C3 H3 119.5 . . ?
N1 C4 N2 120.6(2) . . ?
N1 C4 C5 116.5(2) . . ?
N2 C4 C5 122.8(2) . . ?
N3 C5 N4 125.3(2) . . ?
N3 C5 C4 121.8(2) . . ?
N4 C5 C4 112.8(2) . . ?
N3 C6 C7 122.7(2) . . ?
N3 C6 H6 118.6 . . ?
C7 C6 H6 118.6 . . ?
C6 C7 C8 117.1(2) . . ?
C6 C7 H7 121.4 . . ?
C8 C7 H7 121.4 . . ?
N4 C8 C7 121.0(2) . . ?
N4 C8 H8 119.5 . . ?
C7 C8 H8 119.5 . . ?
C2 C9 H9A 109.5 . . ?
C2 C9 H9B 109.5 . . ?
H9A C9 H9B 109.5 . . ?
C2 C9 H9C 109.5 . . ?
H9A C9 H9C 109.5 . . ?
H9B C9 H9C 109.5 . . ?
C11 C10 C15 116.7(2) . . ?
C11 C10 C16 118.7(2) . . ?
C15 C10 C16 124.6(2) . . ?
C11 C10 Ru1 69.05(13) . . ?
C15 C10 Ru1 70.04(13) . . ?
C16 C10 Ru1 132.00(16) . . ?
C12 C11 C10 122.3(2) . . ?
C12 C11 Ru1 72.57(14) . . ?
C10 C11 Ru1 73.25(13) . . ?
C12 C11 H11 118.8 . . ?
C10 C11 H11 118.8 . . ?
Ru1 C11 H11 127.5 . . ?
C13 C12 C11 120.5(2) . . ?
C13 C12 Ru1 72.33(14) . . ?
C11 C12 Ru1 69.64(13) . . ?
C13 C12 H12 119.7 . . ?
C11 C12 H12 119.7 . . ?
Ru1 C12 H12 131.0 . . ?
C12 C13 C14 118.2(2) . . ?
C12 C13 C19 120.3(2) . . ?
C14 C13 C19 121.4(2) . . ?
C12 C13 Ru1 70.66(13) . . ?
C14 C13 Ru1 69.91(13) . . ?
C19 C13 Ru1 127.67(18) . . ?
C15 C14 C13 120.7(2) . . ?
C15 C14 Ru1 71.20(13) . . ?
C13 C14 Ru1 72.12(13) . . ?
C15 C14 H14 119.7 . . ?
C13 C14 H14 119.7 . . ?
Ru1 C14 H14 129.5 . . ?
C14 C15 C10 121.5(2) . . ?
C14 C15 Ru1 71.43(14) . . ?
C10 C15 Ru1 72.11(13) . . ?
C14 C15 H15 119.3 . . ?
C10 C15 H15 119.3 . . ?
Ru1 C15 H15 129.8 . . ?
C10 C16 C17 114.1(2) . . ?
C10 C16 C18 107.9(2) . . ?
C17 C16 C18 111.3(2) . . ?
C10 C16 H16 107.8 . . ?
C17 C16 H16 107.8 . . ?
C18 C16 H16 107.8 . . ?
C16 C17 H17A 109.5 . . ?
C16 C17 H17B 109.4 . . ?
H17A C17 H17B 109.5 . . ?
C16 C17 H17C 109.5 . . ?
H17A C17 H17C 109.5 . . ?
H17B C17 H17C 109.5 . . ?
C16 C18 H18A 109.5 . . ?
C16 C18 H18B 109.5 . . ?
H18A C18 H18B 109.5 . . ?
C16 C18 H18C 109.5 . . ?
H18A C18 H18C 109.5 . . ?
H18B C18 H18C 109.5 . . ?
C13 C19 H19A 109.5 . . ?
C13 C19 H19B 109.5 . . ?
H19A C19 H19B 109.5 . . ?
C13 C19 H19C 109.5 . . ?
H19A C19 H19C 109.5 . . ?
H19B C19 H19C 109.5 . . ?

loop_
_geom_bond_atom_site_label_1
_geom_bond_atom_site_label_2
_geom_bond_distance
_geom_bond_site_symmetry_2
_geom_bond_publ_flag
Ru1 N4 2.077(2) . ?
Ru1 N1 2.097(2) . ?
Ru1 C11 2.167(2) . ?
Ru1 C15 2.194(2) . ?
Ru1 C14 2.197(2) . ?
Ru1 C12 2.205(2) . ?
Ru1 C10 2.222(2) . ?
Ru1 C13 2.227(2) . ?
Ru1 Cl1 2.4011(6) . ?
O1 N2 1.290(3) . ?
N1 C1 1.339(3) . ?
N1 C4 1.342(3) . ?
N2 C3 1.368(3) . ?
N2 C4 1.370(3) . ?
N3 C5 1.324(3) . ?
N3 C6 1.347(3) . ?
N4 C8 1.339(3) . ?
N4 C5 1.354(3) . ?
C1 C2 1.394(3) . ?
C1 H1 0.9500 . ?
C2 C3 1.372(4) . ?
C2 C9 1.505(3) . ?
C3 H3 0.9500 . ?
C4 C5 1.473(3) . ?
C6 C7 1.381(4) . ?
C6 H6 0.9500 . ?
C7 C8 1.383(3) . ?
C7 H7 0.9500 . ?
C8 H8 0.9500 . ?
C9 H9A 0.9800 . ?
C9 H9B 0.9800 . ?
C9 H9C 0.9800 . ?
C10 C11 1.419(3) . ?
C10 C15 1.433(3) . ?
C10 C16 1.511(3) . ?
C11 C12 1.416(3) . ?
C11 H11 0.9500 . ?
C12 C13 1.407(3) . ?
C12 H12 0.9500 . ?
C13 C14 1.439(3) . ?
C13 C19 1.499(3) . ?
C14 C15 1.407(3) . ?
C14 H14 0.9500 . ?
C15 H15 0.9500 . ?
C16 C17 1.525(3) . ?
C16 C18 1.532(3) . ?
C16 H16 1.0000 . ?
C17 H17A 0.9800 . ?
C17 H17B 0.9800 . ?
C17 H17C 0.9800 . ?
C18 H18A 0.9800 . ?
C18 H18B 0.9800 . ?
C18 H18C 0.9800 . ?
C19 H19A 0.9800 . ?
C19 H19B 0.9800 . ?
C19 H19C 0.9800 . ?

loop_
_geom_hbond_atom_site_label_D
_geom_hbond_atom_site_label_H
_geom_hbond_atom_site_label_A
_geom_hbond_distance_DH
_geom_hbond_distance_HA
_geom_hbond_distance_DA
_geom_hbond_angle_DHA
_geom_hbond_site_symmetry_A
_geom_hbond_publ_flag
C1 H1 Cl2 0.95 2.76 3.566(3) 143.6 4_575 yes
C3 H3 Cl2 0.95 2.56 3.440(3) 154.5 . yes
C6 H6 Cl1 0.95 2.81 3.475(3) 127.8 2_645 yes
C7 H7 Cl1 0.95 2.87 3.487(3) 123.5 2_645 yes
C8 H8 Cl2 0.95 2.64 3.523(3) 155.4 1_554 yes

loop_
_geom_torsion_atom_site_label_1
_geom_torsion_atom_site_label_2
_geom_torsion_atom_site_label_3
_geom_torsion_atom_site_label_4
_geom_torsion
_geom_torsion_site_symmetry_1
_geom_torsion_site_symmetry_2
_geom_torsion_site_symmetry_3
_geom_torsion_site_symmetry_4
_geom_torsion_publ_flag
C4 N1 C1 C2 -0.7(3) . . . . ?
Ru1 N1 C1 C2 -179.60(17) . . . . ?
N1 C1 C2 C3 -1.6(4) . . . . ?
N1 C1 C2 C9 -179.9(2) . . . . ?
O1 N2 C3 C2 -173.8(2) . . . . ?
C4 N2 C3 C2 4.3(3) . . . . ?
C1 C2 C3 N2 -0.2(4) . . . . ?
C9 C2 C3 N2 178.0(2) . . . . ?
C1 N1 C4 N2 4.9(3) . . . . ?
Ru1 N1 C4 N2 -176.11(16) . . . . ?
C1 N1 C4 C5 -176.6(2) . . . . ?
Ru1 N1 C4 C5 2.4(3) . . . . ?
O1 N2 C4 N1 171.4(2) . . . . ?
C3 N2 C4 N1 -6.6(3) . . . . ?
O1 N2 C4 C5 -7.0(3) . . . . ?
C3 N2 C4 C5 174.9(2) . . . . ?
C6 N3 C5 N4 -2.7(4) . . . . ?
C6 N3 C5 C4 179.7(2) . . . . ?
C8 N4 C5 N3 2.7(4) . . . . ?
Ru1 N4 C5 N3 -174.16(19) . . . . ?
C8 N4 C5 C4 -179.5(2) . . . . ?
Ru1 N4 C5 C4 3.6(3) . . . . ?
N1 C4 C5 N3 173.9(2) . . . . ?
N2 C4 C5 N3 -7.6(4) . . . . ?
N1 C4 C5 N4 -3.9(3) . . . . ?
N2 C4 C5 N4 174.6(2) . . . . ?
C5 N3 C6 C7 0.4(4) . . . . ?
N3 C6 C7 C8 1.7(4) . . . . ?
C5 N4 C8 C7 -0.3(4) . . . . ?
Ru1 N4 C8 C7 176.37(18) . . . . ?
C6 C7 C8 N4 -1.8(4) . . . . ?
C15 C10 C11 C12 -2.9(3) . . . . ?
C16 C10 C11 C12 176.7(2) . . . . ?
Ru1 C10 C11 C12 -55.9(2) . . . . ?
C15 C10 C11 Ru1 52.98(18) . . . . ?
C16 C10 C11 Ru1 -127.4(2) . . . . ?
C10 C11 C12 C13 2.7(4) . . . . ?
Ru1 C11 C12 C13 -53.5(2) . . . . ?
C10 C11 C12 Ru1 56.2(2) . . . . ?
C11 C12 C13 C14 -0.7(4) . . . . ?
Ru1 C12 C13 C14 -53.0(2) . . . . ?
C11 C12 C13 C19 175.3(2) . . . . ?
Ru1 C12 C13 C19 123.0(2) . . . . ?
C11 C12 C13 Ru1 52.3(2) . . . . ?
C12 C13 C14 C15 -0.8(3) . . . . ?
C19 C13 C14 C15 -176.8(2) . . . . ?
Ru1 C13 C14 C15 -54.2(2) . . . . ?
C12 C13 C14 Ru1 53.4(2) . . . . ?
C19 C13 C14 Ru1 -122.6(2) . . . . ?
C13 C14 C15 C10 0.5(4) . . . . ?
Ru1 C14 C15 C10 -54.1(2) . . . . ?
C13 C14 C15 Ru1 54.6(2) . . . . ?
C11 C10 C15 C14 1.3(3) . . . . ?
C16 C10 C15 C14 -178.3(2) . . . . ?
Ru1 C10 C15 C14 53.8(2) . . . . ?
C11 C10 C15 Ru1 -52.49(18) . . . . ?
C16 C10 C15 Ru1 127.9(2) . . . . ?
C11 C10 C16 C17 162.1(2) . . . . ?
C15 C10 C16 C17 -18.3(3) . . . . ?
Ru1 C10 C16 C17 75.4(3) . . . . ?
C11 C10 C16 C18 -73.6(3) . . . . ?
C15 C10 C16 C18 106.0(3) . . . . ?
Ru1 C10 C16 C18 -160.35(19) . . . . ?
